data_4110184
loop_
_publ_author_name
'Yasuhiro Arikawa'
'Taiki Asayama'
'Yusuke Moriguchi'
'Shoko Agari'
'Masayoshi Onishi'

_publ_contact_author_address
;
    Department of Applied Chemistry
    Faculty of Engineering
    Nagasaki University
    Nagasaki 852-8521
    Japan
;
_publ_contact_author_email onishi@nagasaki-u.ac.jp
_publ_contact_author_fax +81-95-819-2684
_publ_contact_author_name 'Masayoshi Onishi'
_publ_contact_author_phone +81-95-819-2671
_publ_section_title
;
 Reversible N-N Coupling of NO Ligands on Dinuclear Ruthenium Complexes
 and Subsequent N2O Evolution: Relevance to Nitric Oxide Reductase
;
_journal_name_full 'Journal of the American Chemical Society'
_journal_page_first 14160
_journal_page_last 14161
_journal_paper_doi 10.1021/ja0763504
_journal_volume 129
_journal_year 2007
_chemical_formula_moiety 'C21 H23 B2 Cl N16 O2 Ru2, B2 F8 '
_chemical_formula_sum 'C21 H23 B4 Cl F8 N16 O2 Ru2'
_chemical_formula_weight 964.34
_space_group_IT_number 14
_symmetry_cell_setting monoclinic
_symmetry_Int_Tables_number 14
_symmetry_space_group_name_Hall '-P 2yab'
_symmetry_space_group_name_H-M 'P 1 21/a 1'
_audit_creation_date 2007-04-23
_audit_creation_method 'by CrystalStructure 3.8'
_cell_angle_alpha 90.0000
_cell_angle_beta 115.8882(7)
_cell_angle_gamma 90.0000
_cell_formula_units_Z 4
_cell_length_a 11.3955(7)
_cell_length_b 30.7747(14)
_cell_length_c 11.7111(7)
_cell_measurement_reflns_used 6112
_cell_measurement_temperature 296.1
_cell_measurement_theta_max 27.5
_cell_measurement_theta_min 3.3
_cell_volume 3694.9(4)
_computing_cell_refinement CrystalClear
_computing_data_collection CrystalClear
_computing_data_reduction CrystalStructure
_computing_publication_material 'CrystalStructure 3.8'
_computing_structure_refinement CRYSTALS
_computing_structure_solution SIR97
_diffrn_detector_area_resol_mean 7.31
_diffrn_measured_fraction_theta_full 0.965
_diffrn_measured_fraction_theta_max 0.965
_diffrn_measurement_device_type 'Rigaku Mercury'
_diffrn_measurement_method \w
_diffrn_radiation_type 'Mo K\a'
_diffrn_radiation_wavelength 0.71070
_diffrn_reflns_av_R_equivalents 0.029
_diffrn_reflns_limit_h_max 13
_diffrn_reflns_limit_h_min -14
_diffrn_reflns_limit_k_max 39
_diffrn_reflns_limit_k_min -19
_diffrn_reflns_limit_l_max 15
_diffrn_reflns_limit_l_min -14
_diffrn_reflns_number 27927
_diffrn_reflns_theta_full 27.48
_diffrn_reflns_theta_max 27.48
_exptl_absorpt_coefficient_mu 0.978
_exptl_absorpt_correction_T_max 0.822
_exptl_absorpt_correction_T_min 0.636
_exptl_absorpt_correction_type multi-scan
_exptl_absorpt_process_details 'Jacobson, R. (1998) Private communication'
_exptl_crystal_colour red
_exptl_crystal_density_diffrn 1.733
_exptl_crystal_description prism
_exptl_crystal_F_000 1896.00
_exptl_crystal_size_max 0.30
_exptl_crystal_size_mid 0.20
_exptl_crystal_size_min 0.20
_refine_diff_density_max 2.73
_refine_diff_density_min -1.00
_refine_ls_extinction_method none
_refine_ls_goodness_of_fit_ref 1.002
_refine_ls_hydrogen_treatment refall
_refine_ls_number_parameters 472
_refine_ls_number_reflns 8177
_refine_ls_R_factor_gt 0.0789
_refine_ls_shift/su_max 0.0000
_refine_ls_structure_factor_coef Fsqd
_refine_ls_weighting_details 'w = 1/[0.0066Fo^2^ + 1.0000\s(Fo^2^)]/(4Fo^2^)'
_refine_ls_weighting_scheme calc
_refine_ls_wR_factor_ref 0.2543
_reflns_number_gt 5676
_reflns_number_total 8177
_reflns_threshold_expression F^2^>2.0\s(F^2^)
_cod_data_source_file ja0763504si20070823_100326.cif
_cod_data_source_block '__0609a'
_cod_original_formula_sum 'C21 H23 B4 Cl F8 N16 O2 Ru2 '
_cod_database_code 4110184

loop_
_symmetry_equiv_pos_site_id
_symmetry_equiv_pos_as_xyz
1 +X,+Y,+Z
2 1/2-X,1/2+Y,-Z
3 -X,-Y,-Z
4 1/2+X,1/2-Y,+Z

loop_
_atom_site_label
_atom_site_type_symbol
_atom_site_fract_x
_atom_site_fract_y
_atom_site_fract_z
_atom_site_U_iso_or_equiv
_atom_site_adp_type
_atom_site_occupancy
_atom_site_symmetry_multiplicity
_atom_site_calc_flag
_atom_site_refinement_flags
Ru(1) Ru 0.88809(5) 0.15687(2) 0.87122(5) 0.05000(16) Uani 1.00 1 d .
Ru(2) Ru 0.81488(5) 0.05147(2) 0.70357(5) 0.05051(17) Uani 1.00 1 d .
Cl(1) Cl 0.89672(17) 0.08049(5) 0.91340(15) 0.0533(4) Uani 1.00 1 d .
F(1) F 0.5629(7) 0.0912(2) 0.8593(7) 0.142(3) Uani 1.00 1 d .
F(2) F 0.4864(9) 0.0415(2) 0.9421(8) 0.141(3) Uani 1.00 1 d .
F(3) F 0.3632(6) 0.0965(3) 0.8453(8) 0.152(2) Uani 1.00 1 d .
F(4) F 0.5304(5) 0.1080(2) 1.0293(5) 0.103(2) Uani 1.00 1 d .
F(5) F 0.5874(11) 0.1573(3) 0.3163(9) 0.249(3) Uiso 1.00 1 d .
F(6) F 0.4500(9) 0.1623(3) 0.4048(11) 0.249(3) Uiso 1.00 1 d .
F(7) F 0.5773(11) 0.2207(2) 0.4121(11) 0.249(3) Uiso 1.00 1 d .
F(8) F 0.6679(10) 0.1600(3) 0.5331(8) 0.249(3) Uiso 1.00 1 d .
O(1) O 0.6106(6) 0.1687(2) 0.7435(7) 0.091(2) Uani 1.00 1 d .
O(2) O 0.5507(5) 0.0825(2) 0.6036(6) 0.0820(19) Uani 1.00 1 d .
N(1) N 0.7220(6) 0.1607(2) 0.7885(6) 0.065(2) Uani 1.00 1 d .
N(2) N 0.6591(6) 0.0756(2) 0.6480(5) 0.0600(17) Uani 1.00 1 d .
N(3) N 0.8942(6) 0.22245(19) 0.8460(6) 0.0658(19) Uani 1.00 1 d .
N(4) N 0.9663(6) 0.2478(2) 0.9526(6) 0.0666(19) Uani 1.00 1 d .
N(5) N 1.0898(5) 0.16245(18) 0.9789(5) 0.0567(16) Uani 1.00 1 d .
N(6) N 1.1336(6) 0.1946(2) 1.0683(6) 0.0647(18) Uani 1.00 1 d .
N(7) N 0.8711(6) 0.16993(19) 1.0364(6) 0.0584(17) Uani 1.00 1 d .
N(8) N 0.9434(6) 0.20172(19) 1.1159(6) 0.0633(18) Uani 1.00 1 d .
N(9) N 0.7608(6) 0.0248(2) 0.5292(5) 0.0624(17) Uani 1.00 1 d .
N(10) N 0.7721(7) -0.0174(2) 0.5115(6) 0.077(2) Uani 1.00 1 d .
N(11) N 0.9819(5) 0.0148(2) 0.7571(5) 0.0589(16) Uani 1.00 1 d .
N(12) N 0.9706(7) -0.0275(2) 0.7152(6) 0.074(2) Uani 1.00 1 d .
N(13) N 0.7438(6) -0.00416(18) 0.7515(5) 0.0596(17) Uani 1.00 1 d .
N(14) N 0.7554(7) -0.0425(2) 0.7055(7) 0.071(2) Uani 1.00 1 d .
N(15) N 0.9295(5) 0.14182(18) 0.7202(5) 0.0553(16) Uani 1.00 1 d .
N(16) N 0.9094(5) 0.10198(19) 0.6659(5) 0.0536(15) Uani 1.00 1 d .
C(1) C 0.8384(9) 0.2485(3) 0.7485(10) 0.082(2) Uani 1.00 1 d .
C(2) C 0.8664(10) 0.2910(3) 0.7803(10) 0.084(3) Uani 1.00 1 d .
C(3) C 0.9453(11) 0.2889(2) 0.9049(14) 0.101(4) Uani 1.00 1 d .
C(4) C 1.1881(7) 0.1425(2) 0.9757(7) 0.060(2) Uani 1.00 1 d .
C(5) C 1.3033(8) 0.1586(2) 1.0701(8) 0.072(2) Uani 1.00 1 d .
C(6) C 1.2663(7) 0.1908(2) 1.1254(8) 0.071(2) Uani 1.00 1 d .
C(7) C 0.7963(6) 0.1523(2) 1.0861(7) 0.061(2) Uani 1.00 1 d .
C(8) C 0.8240(9) 0.1727(3) 1.2010(8) 0.078(2) Uani 1.00 1 d .
C(9) C 0.9184(8) 0.2035(2) 1.2177(8) 0.073(2) Uani 1.00 1 d .
C(10) C 0.6899(8) 0.0428(3) 0.4101(7) 0.073(2) Uani 1.00 1 d .
C(11) C 0.6633(8) 0.0105(4) 0.3235(8) 0.098(3) Uani 1.00 1 d .
C(12) C 0.7181(9) -0.0279(3) 0.3922(8) 0.086(3) Uani 1.00 1 d .
C(13) C 1.1055(7) 0.0209(2) 0.8377(7) 0.063(2) Uani 1.00 1 d .
C(14) C 1.1808(9) -0.0147(3) 0.8519(9) 0.082(3) Uani 1.00 1 d .
C(15) C 1.0910(10) -0.0453(3) 0.7717(9) 0.082(3) Uani 1.00 1 d .
C(16) C 0.6781(7) -0.0100(2) 0.8213(7) 0.063(2) Uani 1.00 1 d .
C(17) C 0.6468(9) -0.0537(2) 0.8179(8) 0.073(2) Uani 1.00 1 d .
C(18) C 0.6975(9) -0.0735(2) 0.7464(8) 0.076(2) Uani 1.00 1 d .
C(19) C 0.9983(8) 0.1653(2) 0.6765(7) 0.066(2) Uani 1.00 1 d .
C(20) C 1.0180(8) 0.1418(3) 0.5853(8) 0.072(2) Uani 1.00 1 d .
C(21) C 0.9642(8) 0.1027(2) 0.5850(7) 0.065(2) Uani 1.00 1 d .
B(1) B 1.0424(10) 0.2263(3) 1.0831(10) 0.072(2) Uani 1.00 1 d .
B(2) B 0.8410(10) -0.0469(2) 0.6362(10) 0.071(2) Uani 1.00 1 d .
B(3) B 0.4835(9) 0.0848(2) 0.9186(9) 0.063(2) Uani 1.00 1 d .
B(4) B 0.5706(7) 0.1751(2) 0.4165(7) 0.249(3) Uiso 1.00 1 d .
H(1) H 1.0895 0.2478 1.1475 0.091 Uiso 1.00 1 c R
H(2) H 0.8483 -0.0769 0.6149 0.090 Uiso 1.00 1 c R
H(3) H 0.7832 0.2386 0.6631 0.100 Uiso 1.00 1 c R
H(4) H 0.8367 0.3164 0.7263 0.100 Uiso 1.00 1 c R
H(5) H 0.9839 0.3144 0.9564 0.134 Uiso 1.00 1 c R
H(6) H 1.1822 0.1198 0.9162 0.073 Uiso 1.00 1 c R
H(7) H 1.3914 0.1487 1.0917 0.087 Uiso 1.00 1 c R
H(8) H 1.3252 0.2086 1.1952 0.081 Uiso 1.00 1 c R
H(9) H 0.7332 0.1292 1.0483 0.074 Uiso 1.00 1 c R
H(10) H 0.7849 0.1666 1.2581 0.101 Uiso 1.00 1 c R
H(11) H 0.9592 0.2228 1.2898 0.093 Uiso 1.00 1 c R
H(12) H 0.6640 0.0731 0.3920 0.085 Uiso 1.00 1 c R
H(13) H 0.6158 0.0132 0.2320 0.115 Uiso 1.00 1 c R
H(14) H 0.7159 -0.0566 0.3570 0.107 Uiso 1.00 1 c R
H(15) H 1.1389 0.0481 0.8820 0.074 Uiso 1.00 1 c R
H(16) H 1.2736 -0.0181 0.9043 0.100 Uiso 1.00 1 c R
H(17) H 1.1124 -0.0748 0.7589 0.109 Uiso 1.00 1 c R
H(18) H 0.6560 0.0126 0.8665 0.079 Uiso 1.00 1 c R
H(19) H 0.5983 -0.0673 0.8588 0.091 Uiso 1.00 1 c R
H(20) H 0.6934 -0.1044 0.7277 0.092 Uiso 1.00 1 c R
H(21) H 1.0301 0.1945 0.7041 0.080 Uiso 1.00 1 c R
H(22) H 1.0606 0.1513 0.5337 0.091 Uiso 1.00 1 c R
H(23) H 0.9649 0.0783 0.5330 0.080 Uiso 1.00 1 c R

loop_
_atom_site_aniso_label
_atom_site_aniso_U_11
_atom_site_aniso_U_22
_atom_site_aniso_U_33
_atom_site_aniso_U_12
_atom_site_aniso_U_13
_atom_site_aniso_U_23
Ru(1) 0.0502(3) 0.0439(3) 0.0565(3) -0.0038(2) 0.0238(2) -0.0041(2)
Ru(2) 0.0542(3) 0.0495(3) 0.0495(3) -0.0072(2) 0.0242(2) -0.0076(2)
Cl(1) 0.0656(9) 0.0455(8) 0.0508(8) -0.0060(6) 0.0272(7) -0.0055(6)
F(1) 0.167(7) 0.165(6) 0.143(5) -0.045(5) 0.113(5) -0.029(5)
F(2) 0.222(9) 0.065(3) 0.153(6) -0.028(4) 0.097(6) -0.012(3)
F(3) 0.087(4) 0.158(6) 0.156(6) 0.047(4) 0.000(4) -0.049(5)
F(4) 0.094(3) 0.120(4) 0.104(3) -0.027(3) 0.052(3) -0.053(3)
O(1) 0.060(3) 0.100(4) 0.101(4) 0.016(3) 0.025(3) 0.007(3)
O(2) 0.061(3) 0.096(4) 0.081(3) 0.008(3) 0.024(3) 0.009(3)
N(1) 0.060(3) 0.066(4) 0.074(4) 0.002(2) 0.033(3) 0.002(3)
N(2) 0.058(3) 0.065(3) 0.054(3) -0.011(2) 0.022(2) -0.011(2)
N(3) 0.073(4) 0.046(3) 0.078(4) 0.001(2) 0.033(3) 0.005(2)
N(4) 0.066(3) 0.052(3) 0.089(4) -0.010(2) 0.041(3) -0.013(3)
N(5) 0.050(3) 0.053(3) 0.062(3) -0.009(2) 0.020(2) -0.018(2)
N(6) 0.061(3) 0.056(3) 0.071(3) -0.016(2) 0.024(3) -0.012(2)
N(7) 0.064(3) 0.052(3) 0.067(3) -0.003(2) 0.035(3) -0.009(2)
N(8) 0.069(3) 0.053(3) 0.074(3) -0.011(2) 0.037(3) -0.024(3)
N(9) 0.071(3) 0.062(3) 0.051(3) -0.017(2) 0.024(3) -0.016(2)
N(10) 0.093(5) 0.075(4) 0.074(4) -0.022(3) 0.047(4) -0.028(3)
N(11) 0.056(3) 0.057(3) 0.062(3) -0.001(2) 0.023(2) -0.012(2)
N(12) 0.094(5) 0.064(4) 0.074(4) 0.013(3) 0.044(4) -0.006(3)
N(13) 0.071(3) 0.048(3) 0.064(3) -0.010(2) 0.033(3) -0.009(2)
N(14) 0.095(5) 0.050(3) 0.083(4) -0.013(3) 0.053(4) -0.012(3)
N(15) 0.068(3) 0.047(2) 0.056(3) -0.008(2) 0.032(2) -0.001(2)
N(16) 0.063(3) 0.058(3) 0.044(2) -0.002(2) 0.027(2) -0.003(2)
C(1) 0.084(6) 0.064(4) 0.101(6) 0.013(4) 0.044(5) 0.020(4)
C(2) 0.089(6) 0.068(5) 0.095(6) 0.006(4) 0.039(5) 0.017(4)
C(3) 0.105(7) 0.040(4) 0.190(12) -0.013(4) 0.096(8) -0.013(5)
C(4) 0.055(3) 0.053(3) 0.076(4) 0.001(3) 0.032(3) 0.004(3)
C(5) 0.057(4) 0.068(5) 0.091(5) -0.003(3) 0.034(4) 0.012(4)
C(6) 0.058(4) 0.067(4) 0.078(5) -0.021(3) 0.020(3) -0.002(4)
C(7) 0.047(3) 0.066(4) 0.072(4) 0.007(3) 0.028(3) 0.012(3)
C(8) 0.095(6) 0.071(5) 0.087(5) 0.005(4) 0.059(5) -0.005(4)
C(9) 0.091(5) 0.067(4) 0.075(5) -0.013(4) 0.051(4) -0.024(4)
C(10) 0.063(4) 0.107(6) 0.043(3) -0.007(4) 0.017(3) 0.001(3)
C(11) 0.063(5) 0.182(12) 0.043(4) -0.036(6) 0.018(4) -0.035(5)
C(12) 0.075(5) 0.132(8) 0.061(4) -0.029(5) 0.038(4) -0.040(5)
C(13) 0.065(4) 0.058(4) 0.062(4) 0.001(3) 0.025(3) -0.003(3)
C(14) 0.078(5) 0.088(6) 0.083(5) 0.009(4) 0.038(5) 0.001(5)
C(15) 0.114(7) 0.068(5) 0.091(6) 0.032(5) 0.069(6) 0.017(4)
C(16) 0.065(4) 0.067(4) 0.066(4) -0.005(3) 0.036(3) 0.002(3)
C(17) 0.082(5) 0.069(5) 0.075(5) -0.005(3) 0.042(4) 0.009(3)
C(18) 0.086(5) 0.061(4) 0.083(5) -0.020(4) 0.038(4) -0.012(4)
C(19) 0.072(4) 0.061(4) 0.068(4) -0.012(3) 0.033(4) 0.005(3)
C(20) 0.074(5) 0.083(5) 0.072(4) -0.009(4) 0.043(4) -0.002(4)
C(21) 0.073(4) 0.072(4) 0.056(3) -0.002(3) 0.034(3) -0.005(3)
B(1) 0.079(5) 0.057(4) 0.090(6) -0.018(4) 0.048(5) -0.028(4)
B(2) 0.090(6) 0.049(4) 0.086(6) -0.016(4) 0.050(5) -0.023(4)
B(3) 0.070(5) 0.047(4) 0.085(5) -0.002(3) 0.045(4) -0.017(3)

loop_
_atom_type_symbol
_atom_type_description
_atom_type_scat_dispersion_real
_atom_type_scat_dispersion_imag
_atom_type_scat_source
C C 0.003 0.002
;
International Tables for Crystallography
(1992, Vol. C, Tables 4.2.6.8 and 6.1.1.4)
;
H H 0.000 0.000
;
International Tables for Crystallography
(1992, Vol. C, Table 6.1.1.4)
;
B B 0.001 0.001
;
International Tables for Crystallography
(1992, Vol. C, Tables 4.2.6.8 and 6.1.1.4)
;
Cl Cl 0.148 0.159
;
International Tables for Crystallography
(1992, Vol. C, Tables 4.2.6.8 and 6.1.1.4)
;
F F 0.017 0.010
;
International Tables for Crystallography
(1992, Vol. C, Tables 4.2.6.8 and 6.1.1.4)
;
N N 0.006 0.003
;
International Tables for Crystallography
(1992, Vol. C, Tables 4.2.6.8 and 6.1.1.4)
;
O O 0.011 0.006
;
International Tables for Crystallography
(1992, Vol. C, Tables 4.2.6.8 and 6.1.1.4)
;
Ru Ru -1.259 0.836
;
International Tables for Crystallography
(1992, Vol. C, Tables 4.2.6.8 and 6.1.1.4)
;

loop_
_geom_angle_atom_site_label_1
_geom_angle_atom_site_label_2
_geom_angle_atom_site_label_3
_geom_angle
_geom_angle_publ_flag
Cl(1) Ru(1) N(1) 96.9(2) yes
Cl(1) Ru(1) N(3) 175.77(16) yes
Cl(1) Ru(1) N(5) 91.20(15) yes
Cl(1) Ru(1) N(7) 90.58(17) yes
Cl(1) Ru(1) N(15) 87.28(16) yes
N(1) Ru(1) N(3) 87.1(2) yes
N(1) Ru(1) N(5) 171.1(2) yes
N(1) Ru(1) N(7) 89.1(3) yes
N(1) Ru(1) N(15) 98.0(3) yes
N(3) Ru(1) N(5) 84.7(2) yes
N(3) Ru(1) N(7) 88.1(2) yes
N(3) Ru(1) N(15) 93.6(2) yes
N(5) Ru(1) N(7) 87.0(2) yes
N(5) Ru(1) N(15) 86.2(2) yes
N(7) Ru(1) N(15) 172.7(2) yes
Cl(1) Ru(2) N(2) 95.7(2) yes
Cl(1) Ru(2) N(9) 175.1(2) yes
Cl(1) Ru(2) N(11) 89.89(18) yes
Cl(1) Ru(2) N(13) 93.05(18) yes
Cl(1) Ru(2) N(16) 86.10(16) yes
N(2) Ru(2) N(9) 89.2(2) yes
N(2) Ru(2) N(11) 171.4(2) yes
N(2) Ru(2) N(13) 90.0(2) yes
N(2) Ru(2) N(16) 98.0(2) yes
N(9) Ru(2) N(11) 85.3(2) yes
N(9) Ru(2) N(13) 87.4(2) yes
N(9) Ru(2) N(16) 92.7(2) yes
N(11) Ru(2) N(13) 83.3(2) yes
N(11) Ru(2) N(16) 88.8(2) yes
N(13) Ru(2) N(16) 172.0(2) yes
Ru(1) Cl(1) Ru(2) 101.09(6) yes
Ru(1) N(1) O(1) 169.7(6) yes
Ru(2) N(2) O(2) 165.4(6) yes
Ru(1) N(3) N(4) 117.7(4) yes
Ru(1) N(3) C(1) 134.1(5) yes
N(4) N(3) C(1) 108.1(6) yes
N(3) N(4) C(3) 102.8(7) yes
N(3) N(4) B(1) 120.4(6) yes
C(3) N(4) B(1) 136.8(8) yes
Ru(1) N(5) N(6) 117.3(4) yes
Ru(1) N(5) C(4) 133.0(4) yes
N(6) N(5) C(4) 109.6(5) yes
N(5) N(6) C(6) 105.5(6) yes
N(5) N(6) B(1) 121.5(5) yes
C(6) N(6) B(1) 132.9(6) yes
Ru(1) N(7) N(8) 120.5(5) yes
Ru(1) N(7) C(7) 131.8(4) yes
N(8) N(7) C(7) 107.7(7) yes
N(7) N(8) C(9) 109.8(7) yes
N(7) N(8) B(1) 118.3(7) yes
C(9) N(8) B(1) 131.7(6) yes
Ru(2) N(9) N(10) 122.9(4) yes
Ru(2) N(9) C(10) 129.5(5) yes
N(10) N(9) C(10) 106.8(6) yes
N(9) N(10) C(12) 112.3(7) yes
N(9) N(10) B(2) 117.0(6) yes
C(12) N(10) B(2) 130.7(8) yes
Ru(2) N(11) N(12) 118.6(4) yes
Ru(2) N(11) C(13) 133.8(5) yes
N(12) N(11) C(13) 107.1(6) yes
N(11) N(12) C(15) 106.9(6) yes
N(11) N(12) B(2) 121.0(7) yes
C(15) N(12) B(2) 131.6(7) yes
Ru(2) N(13) N(14) 120.3(6) yes
Ru(2) N(13) C(16) 131.6(5) yes
N(14) N(13) C(16) 108.1(6) yes
N(13) N(14) C(18) 109.3(8) yes
N(13) N(14) B(2) 119.7(7) yes
C(18) N(14) B(2) 130.3(7) yes
Ru(1) N(15) N(16) 123.3(5) yes
Ru(1) N(15) C(19) 127.1(5) yes
N(16) N(15) C(19) 108.6(7) yes
Ru(2) N(16) N(15) 125.7(5) yes
Ru(2) N(16) C(21) 128.0(5) yes
N(15) N(16) C(21) 106.3(6) yes
N(3) C(1) C(2) 112.6(8) yes
C(1) C(2) C(3) 102.6(8) yes
N(4) C(3) C(2) 113.8(8) yes
N(5) C(4) C(5) 109.8(7) yes
C(4) C(5) C(6) 105.0(7) yes
N(6) C(6) C(5) 109.9(6) yes
N(7) C(7) C(8) 108.6(7) yes
C(7) C(8) C(9) 106.3(9) yes
N(8) C(9) C(8) 107.5(7) yes
N(9) C(10) C(11) 107.4(8) yes
C(10) C(11) C(12) 106.8(7) yes
N(10) C(12) C(11) 106.7(9) yes
N(11) C(13) C(14) 113.0(7) yes
C(13) C(14) C(15) 102.9(8) yes
N(12) C(15) C(14) 110.0(8) yes
N(13) C(16) C(17) 108.4(8) yes
C(16) C(17) C(18) 106.4(9) yes
N(14) C(18) C(17) 107.7(7) yes
N(15) C(19) C(20) 109.7(7) yes
C(19) C(20) C(21) 103.8(9) yes
N(16) C(21) C(20) 111.3(8) yes
N(4) B(1) N(6) 106.5(9) yes
N(4) B(1) N(8) 107.6(6) yes
N(6) B(1) N(8) 109.5(6) yes
N(10) B(2) N(12) 107.4(7) yes
N(10) B(2) N(14) 105.2(7) yes
N(12) B(2) N(14) 109.1(8) yes
F(1) B(3) F(2) 106.4(9) yes
F(1) B(3) F(3) 111.1(9) yes
F(1) B(3) F(4) 109.4(7) yes
F(2) B(3) F(3) 109.2(8) yes
F(2) B(3) F(4) 110.8(8) yes
F(3) B(3) F(4) 109.9(8) yes
F(5) B(4) F(6) 107.7(8) yes
F(5) B(4) F(7) 109.6(10) yes
F(5) B(4) F(8) 110.5(8) yes
F(6) B(4) F(7) 110.4(9) yes
F(6) B(4) F(8) 109.3(9) yes
F(7) B(4) F(8) 109.3(7) yes
N(3) C(1) H(3) 123.7 no
C(2) C(1) H(3) 123.7 no
C(1) C(2) H(4) 128.7 no
C(3) C(2) H(4) 128.7 no
N(4) C(3) H(5) 123.1 no
C(2) C(3) H(5) 123.1 no
N(5) C(4) H(6) 125.1 no
C(5) C(4) H(6) 125.1 no
C(4) C(5) H(7) 127.5 no
C(6) C(5) H(7) 127.5 no
N(6) C(6) H(8) 125.0 no
C(5) C(6) H(8) 125.1 no
N(7) C(7) H(9) 125.7 no
C(8) C(7) H(9) 125.7 no
C(7) C(8) H(10) 126.9 no
C(9) C(8) H(10) 126.9 no
N(8) C(9) H(11) 126.2 no
C(8) C(9) H(11) 126.2 no
N(9) C(10) H(12) 126.3 no
C(11) C(10) H(12) 126.3 no
C(10) C(11) H(13) 126.6 no
C(12) C(11) H(13) 126.6 no
N(10) C(12) H(14) 126.7 no
C(11) C(12) H(14) 126.7 no
N(11) C(13) H(15) 123.5 no
C(14) C(13) H(15) 123.5 no
C(13) C(14) H(16) 128.6 no
C(15) C(14) H(16) 128.6 no
N(12) C(15) H(17) 125.0 no
C(14) C(15) H(17) 125.0 no
N(13) C(16) H(18) 125.8 no
C(17) C(16) H(18) 125.8 no
C(16) C(17) H(19) 126.8 no
C(18) C(17) H(19) 126.8 no
N(14) C(18) H(20) 126.1 no
C(17) C(18) H(20) 126.1 no
N(15) C(19) H(21) 125.1 no
C(20) C(19) H(21) 125.1 no
C(19) C(20) H(22) 128.1 no
C(21) C(20) H(22) 128.1 no
N(16) C(21) H(23) 124.3 no
C(20) C(21) H(23) 124.3 no
N(4) B(1) H(1) 111.0 no
N(6) B(1) H(1) 111.0 no
N(8) B(1) H(1) 111.0 no
N(10) B(2) H(2) 111.6 no
N(12) B(2) H(2) 111.6 no
N(14) B(2) H(2) 111.6 no

loop_
_geom_bond_atom_site_label_1
_geom_bond_atom_site_label_2
_geom_bond_distance
_geom_bond_publ_flag
Ru(1) Cl(1) 2.3951(16) yes
Ru(1) N(1) 1.713(6) yes
Ru(1) N(3) 2.045(5) yes
Ru(1) N(5) 2.091(5) yes
Ru(1) N(7) 2.065(7) yes
Ru(1) N(15) 2.072(7) yes
Ru(2) Cl(1) 2.3884(17) yes
Ru(2) N(2) 1.766(6) yes
Ru(2) N(9) 2.032(6) yes
Ru(2) N(11) 2.061(6) yes
Ru(2) N(13) 2.073(6) yes
Ru(2) N(16) 2.046(6) yes
F(1) B(3) 1.374(16) yes
F(2) B(3) 1.356(10) yes
F(3) B(3) 1.311(10) yes
F(4) B(3) 1.369(11) yes
F(5) B(4) 1.382(15) yes
F(6) B(4) 1.378(14) yes
F(7) B(4) 1.409(9) yes
F(8) B(4) 1.409(10) yes
O(1) N(1) 1.169(9) yes
O(2) N(2) 1.131(8) yes
N(3) N(4) 1.395(8) yes
N(3) C(1) 1.310(11) yes
N(4) C(3) 1.364(11) yes
N(4) B(1) 1.539(12) yes
N(5) N(6) 1.368(8) yes
N(5) C(4) 1.292(11) yes
N(6) C(6) 1.366(10) yes
N(6) B(1) 1.488(13) yes
N(7) N(8) 1.354(7) yes
N(7) C(7) 1.340(12) yes
N(8) C(9) 1.342(13) yes
N(8) B(1) 1.539(15) yes
N(9) N(10) 1.328(9) yes
N(9) C(10) 1.387(9) yes
N(10) C(12) 1.299(11) yes
N(10) B(2) 1.603(12) yes
N(11) N(12) 1.376(9) yes
N(11) C(13) 1.323(8) yes
N(12) C(15) 1.352(13) yes
N(12) B(2) 1.483(12) yes
N(13) N(14) 1.327(9) yes
N(13) C(16) 1.340(13) yes
N(14) C(18) 1.361(13) yes
N(14) B(2) 1.522(17) yes
N(15) N(16) 1.354(8) yes
N(15) C(19) 1.322(12) yes
N(16) C(21) 1.343(12) yes
C(1) C(2) 1.358(13) yes
C(2) C(3) 1.340(17) yes
C(4) C(5) 1.386(9) yes
C(5) C(6) 1.349(14) yes
C(7) C(8) 1.391(13) yes
C(8) C(9) 1.381(13) yes
C(10) C(11) 1.358(15) yes
C(11) C(12) 1.413(16) yes
C(13) C(14) 1.356(13) yes
C(14) C(15) 1.406(12) yes
C(16) C(17) 1.388(11) yes
C(17) C(18) 1.353(16) yes
C(19) C(20) 1.386(14) yes
C(20) C(21) 1.351(13) yes
C(1) H(3) 0.970 no
C(2) H(4) 0.970 no
C(3) H(5) 0.970 no
C(4) H(6) 0.970 no
C(5) H(7) 0.970 no
C(6) H(8) 0.970 no
C(7) H(9) 0.970 no
C(8) H(10) 0.970 no
C(9) H(11) 0.970 no
C(10) H(12) 0.970 no
C(11) H(13) 0.970 no
C(12) H(14) 0.970 no
C(13) H(15) 0.970 no
C(14) H(16) 0.970 no
C(15) H(17) 0.970 no
C(16) H(18) 0.970 no
C(17) H(19) 0.970 no
C(18) H(20) 0.970 no
C(19) H(21) 0.970 no
C(20) H(22) 0.970 no
C(21) H(23) 0.970 no
B(1) H(1) 0.970 no
B(2) H(2) 0.970 no

loop_
_geom_contact_atom_site_label_1
_geom_contact_atom_site_label_2
_geom_contact_distance
_geom_contact_site_symmetry_2
Cl(1) F(1) 3.589(9) .
F(1) Cl(1) 3.589(9) .
F(1) O(1) 2.910(12) .
F(1) O(2) 2.949(12) .
F(1) N(1) 3.139(12) .
F(1) N(2) 3.150(13) .
F(1) C(7) 3.390(9) .
F(1) C(16) 3.482(12) .
F(2) F(2) 2.847(10) 3_657
F(2) C(11) 3.243(12) 3_656
F(2) C(14) 3.592(12) 3_757
F(2) C(16) 3.461(14) .
F(3) C(2) 3.549(13) 4_455
F(3) C(4) 3.313(13) 1_455
F(3) C(5) 3.552(14) 1_455
F(3) C(12) 3.286(14) 3_656
F(4) F(5) 3.480(13) 1_556
F(4) C(3) 3.448(11) 4_455
F(4) C(5) 3.229(12) 1_455
F(4) C(7) 3.117(10) .
F(5) F(4) 3.480(13) 1_554
F(5) C(5) 3.262(11) 1_454
F(5) C(6) 3.508(13) 1_454
F(5) C(8) 3.535(19) 1_554
F(6) O(1) 3.575(14) .
F(6) O(2) 3.230(13) .
F(6) C(5) 3.528(15) 1_454
F(6) C(6) 3.143(13) 1_454
F(6) C(18) 3.290(13) 3_656
F(7) C(9) 3.210(11) 4_454
F(8) O(1) 2.824(15) .
F(8) O(2) 3.021(13) .
F(8) N(1) 2.778(12) .
F(8) N(2) 2.947(12) .
F(8) N(15) 2.880(10) .
F(8) N(16) 3.074(11) .
F(8) C(19) 3.391(13) .
O(1) F(1) 2.910(12) .
O(1) F(6) 3.575(14) .
O(1) F(8) 2.824(15) .
O(1) C(2) 3.243(15) 4_455
O(1) C(3) 3.454(19) 4_455
O(2) F(1) 2.949(12) .
O(2) F(6) 3.230(13) .
O(2) F(8) 3.021(13) .
O(2) C(12) 3.513(13) 3_656
N(1) F(1) 3.139(12) .
N(1) F(8) 2.778(12) .
N(2) F(1) 3.150(13) .
N(2) F(8) 2.947(12) .
N(15) F(8) 2.880(10) .
N(16) F(8) 3.074(11) .
C(2) F(3) 3.549(13) 4_555
C(2) O(1) 3.243(15) 4_555
C(3) F(4) 3.448(11) 4_555
C(3) O(1) 3.454(19) 4_555
C(3) C(5) 3.42(2) 4_455
C(4) F(3) 3.313(13) 1_655
C(4) C(17) 3.590(10) 3_757
C(5) F(3) 3.552(14) 1_655
C(5) F(4) 3.229(12) 1_655
C(5) F(5) 3.262(11) 1_656
C(5) F(6) 3.528(15) 1_656
C(5) C(3) 3.42(2) 4_555
C(5) C(17) 3.437(11) 3_757
C(5) C(18) 3.389(13) 3_757
C(6) F(5) 3.508(13) 1_656
C(6) F(6) 3.143(13) 1_656
C(7) F(1) 3.390(9) .
C(7) F(4) 3.117(10) .
C(8) F(5) 3.535(19) 1_556
C(9) F(7) 3.210(11) 4_556
C(11) F(2) 3.243(12) 3_656
C(11) C(14) 3.252(17) 3_756
C(11) C(15) 3.599(18) 3_756
C(11) C(16) 3.499(11) 3_656
C(11) C(17) 3.447(13) 3_656
C(12) F(3) 3.286(14) 3_656
C(12) O(2) 3.513(13) 3_656
C(14) F(2) 3.592(12) 3_757
C(14) C(11) 3.252(17) 3_756
C(14) C(16) 3.527(12) 3_757
C(15) C(11) 3.599(18) 3_756
C(16) F(1) 3.482(12) .
C(16) F(2) 3.461(14) .
C(16) C(11) 3.499(11) 3_656
C(16) C(14) 3.527(12) 3_757
C(17) C(4) 3.590(10) 3_757
C(17) C(5) 3.437(11) 3_757
C(17) C(11) 3.447(13) 3_656
C(18) F(6) 3.290(13) 3_656
C(18) C(5) 3.389(13) 3_757
C(19) F(8) 3.391(13) .
F(1) H(5) 3.380 4_455
F(1) H(9) 2.506 .
F(1) H(14) 3.258 3_656
F(1) H(16) 3.419 3_757
F(1) H(18) 2.629 .
F(2) H(13) 3.177 1_556
F(2) H(13) 2.507 3_656
F(2) H(14) 3.279 3_656
F(2) H(16) 2.917 1_455
F(2) H(16) 2.634 3_757
F(2) H(18) 2.609 .
F(2) H(19) 2.994 3_657
F(3) H(4) 2.974 4_455
F(3) H(5) 3.088 4_455
F(3) H(6) 2.636 1_455
F(3) H(7) 3.195 1_455
F(3) H(13) 3.532 3_656
F(3) H(14) 2.463 3_656
F(3) H(15) 3.146 1_455
F(3) H(19) 3.419 3_657
F(4) H(5) 2.513 4_455
F(4) H(7) 2.373 1_455
F(4) H(9) 2.316 .
F(4) H(10) 3.471 .
F(4) H(16) 3.424 3_757
F(4) H(19) 2.668 3_657
F(5) H(1) 3.535 4_454
F(5) H(7) 2.616 1_454
F(5) H(8) 3.120 1_454
F(5) H(10) 2.637 1_554
F(5) H(12) 2.755 .
F(5) H(19) 3.543 3_656
F(5) H(20) 3.422 3_656
F(6) H(7) 3.453 1_454
F(6) H(8) 2.652 1_454
F(6) H(20) 2.458 3_656
F(7) H(1) 3.308 4_454
F(7) H(3) 2.902 .
F(7) H(8) 2.911 1_454
F(7) H(11) 2.280 4_454
F(8) H(3) 2.853 .
F(8) H(12) 3.135 .
O(1) H(4) 3.074 4_455
O(1) H(5) 3.423 4_455
O(2) H(14) 3.362 3_656
N(8) H(8) 3.374 4_455
C(2) H(21) 3.563 4_455
C(3) H(7) 3.165 4_455
C(4) H(19) 3.305 3_757
C(4) H(20) 3.343 3_757
C(5) H(5) 3.015 4_555
C(5) H(19) 3.005 3_757
C(5) H(20) 2.884 3_757
C(6) H(11) 3.452 4_555
C(6) H(20) 3.092 3_757
C(7) H(5) 3.362 4_455
C(7) H(17) 2.901 3_757
C(8) H(1) 3.473 4_455
C(8) H(17) 3.086 3_757
C(9) H(8) 2.877 4_455
C(10) H(19) 3.498 3_656
C(11) H(16) 3.060 3_756
C(11) H(18) 3.409 3_656
C(11) H(19) 3.307 3_656
C(13) H(18) 3.498 3_757
C(14) H(13) 2.886 3_756
C(14) H(18) 2.998 3_757
C(15) H(9) 3.381 3_757
C(15) H(13) 3.502 3_756
C(15) H(23) 3.491 3_756
C(16) H(13) 3.128 3_656
C(16) H(15) 3.387 3_757
C(16) H(16) 3.135 3_757
C(17) H(6) 3.512 3_757
C(17) H(7) 3.205 3_757
C(17) H(12) 3.368 3_656
C(17) H(13) 3.052 3_656
C(17) H(15) 3.294 3_757
C(18) H(7) 3.414 3_757
C(20) H(4) 3.510 4_555
B(3) H(5) 3.133 4_455
B(3) H(6) 3.586 1_455
B(3) H(7) 3.309 1_455
B(3) H(9) 2.915 .
B(3) H(13) 3.427 3_656
B(3) H(14) 3.150 3_656
B(3) H(16) 3.340 3_757
B(3) H(18) 3.196 .
B(3) H(19) 3.175 3_657
B(4) H(3) 3.452 .
B(4) H(7) 3.537 1_454
B(4) H(8) 3.045 1_454
B(4) H(11) 3.471 4_454
B(4) H(12) 3.367 .
B(4) H(20) 3.493 3_656
H(1) F(5) 3.535 4_556
H(1) F(7) 3.308 4_556
H(1) C(8) 3.473 4_555
H(1) H(8) 3.558 4_455
H(1) H(10) 3.327 4_555
H(2) H(22) 3.306 3_756
H(2) H(23) 3.279 3_756
H(3) F(7) 2.902 .
H(3) F(8) 2.853 .
H(3) B(4) 3.452 .
H(4) F(3) 2.974 4_555
H(4) O(1) 3.074 4_555
H(4) C(20) 3.510 4_455
H(4) H(21) 3.404 4_455
H(4) H(22) 3.126 4_455
H(5) F(1) 3.380 4_555
H(5) F(3) 3.088 4_555
H(5) F(4) 2.513 4_555
H(5) O(1) 3.423 4_555
H(5) C(5) 3.015 4_455
H(5) C(7) 3.362 4_555
H(5) B(3) 3.133 4_555
H(5) H(7) 2.523 4_455
H(5) H(9) 3.094 4_555
H(6) F(3) 2.636 1_655
H(6) C(17) 3.512 3_757
H(6) B(3) 3.586 1_655
H(6) H(19) 3.171 3_757
H(7) F(3) 3.195 1_655
H(7) F(4) 2.373 1_655
H(7) F(5) 2.616 1_656
H(7) F(6) 3.453 1_656
H(7) C(3) 3.165 4_555
H(7) C(17) 3.205 3_757
H(7) C(18) 3.414 3_757
H(7) B(3) 3.309 1_655
H(7) B(4) 3.537 1_656
H(7) H(5) 2.523 4_555
H(7) H(19) 2.564 3_757
H(7) H(20) 3.009 3_757
H(8) F(5) 3.120 1_656
H(8) F(6) 2.652 1_656
H(8) F(7) 2.911 1_656
H(8) N(8) 3.374 4_555
H(8) C(9) 2.877 4_555
H(8) B(4) 3.045 1_656
H(8) H(1) 3.558 4_555
H(8) H(11) 2.557 4_555
H(8) H(20) 3.365 3_757
H(9) F(1) 2.506 .
H(9) F(4) 2.316 .
H(9) C(15) 3.381 3_757
H(9) B(3) 2.915 .
H(9) H(5) 3.094 4_455
H(9) H(16) 3.468 3_757
H(9) H(17) 2.743 3_757
H(10) F(4) 3.471 .
H(10) F(5) 2.637 1_556
H(10) H(1) 3.327 4_455
H(10) H(17) 3.096 3_757
H(10) H(22) 3.414 1_556
H(11) F(7) 2.280 4_556
H(11) C(6) 3.452 4_455
H(11) B(4) 3.471 4_556
H(11) H(8) 2.557 4_455
H(11) H(22) 3.384 1_556
H(12) F(5) 2.755 .
H(12) F(8) 3.135 .
H(12) C(17) 3.368 3_656
H(12) B(4) 3.367 .
H(12) H(19) 3.150 3_656
H(13) F(2) 3.177 1_554
H(13) F(2) 2.507 3_656
H(13) F(3) 3.532 3_656
H(13) C(14) 2.886 3_756
H(13) C(15) 3.502 3_756
H(13) C(16) 3.128 3_656
H(13) C(17) 3.052 3_656
H(13) B(3) 3.427 3_656
H(13) H(16) 2.433 3_756
H(13) H(17) 3.593 3_756
H(13) H(18) 2.904 3_656
H(13) H(19) 2.754 3_656
H(14) F(1) 3.258 3_656
H(14) F(2) 3.279 3_656
H(14) F(3) 2.463 3_656
H(14) O(2) 3.362 3_656
H(14) B(3) 3.150 3_656
H(14) H(23) 3.353 3_756
H(15) F(3) 3.146 1_655
H(15) C(16) 3.387 3_757
H(15) C(17) 3.294 3_757
H(15) H(18) 3.409 3_757
H(15) H(19) 3.255 3_757
H(16) F(1) 3.419 3_757
H(16) F(2) 2.917 1_655
H(16) F(2) 2.634 3_757
H(16) F(4) 3.424 3_757
H(16) C(11) 3.060 3_756
H(16) C(16) 3.135 3_757
H(16) B(3) 3.340 3_757
H(16) H(9) 3.468 3_757
H(16) H(13) 2.433 3_756
H(16) H(18) 2.449 3_757
H(17) C(7) 2.901 3_757
H(17) C(8) 3.086 3_757
H(17) H(9) 2.743 3_757
H(17) H(10) 3.096 3_757
H(17) H(13) 3.593 3_756
H(17) H(23) 3.137 3_756
H(18) F(1) 2.629 .
H(18) F(2) 2.609 .
H(18) C(11) 3.409 3_656
H(18) C(13) 3.498 3_757
H(18) C(14) 2.998 3_757
H(18) B(3) 3.196 .
H(18) H(13) 2.904 3_656
H(18) H(15) 3.409 3_757
H(18) H(16) 2.449 3_757
H(19) F(2) 2.994 3_657
H(19) F(3) 3.419 3_657
H(19) F(4) 2.668 3_657
H(19) F(5) 3.543 3_656
H(19) C(4) 3.305 3_757
H(19) C(5) 3.005 3_757
H(19) C(10) 3.498 3_656
H(19) C(11) 3.307 3_656
H(19) B(3) 3.175 3_657
H(19) H(6) 3.171 3_757
H(19) H(7) 2.564 3_757
H(19) H(12) 3.150 3_656
H(19) H(13) 2.754 3_656
H(19) H(15) 3.255 3_757
H(20) F(5) 3.422 3_656
H(20) F(6) 2.458 3_656
H(20) C(4) 3.343 3_757
H(20) C(5) 2.884 3_757
H(20) C(6) 3.092 3_757
H(20) B(4) 3.493 3_656
H(20) H(7) 3.009 3_757
H(20) H(8) 3.365 3_757
H(21) C(2) 3.563 4_555
H(21) H(4) 3.404 4_555
H(22) H(2) 3.306 3_756
H(22) H(4) 3.126 4_555
H(22) H(10) 3.414 1_554
H(22) H(11) 3.384 1_554
H(23) C(15) 3.491 3_756
H(23) H(2) 3.279 3_756
H(23) H(14) 3.353 3_756
H(23) H(17) 3.137 3_756

loop_
_geom_torsion_atom_site_label_1
_geom_torsion_atom_site_label_2
_geom_torsion_atom_site_label_3
_geom_torsion_atom_site_label_4
_geom_torsion
Cl(1) Ru(1) N(1) O(1) 133(4)
N(1) Ru(1) Cl(1) Ru(2) 64.6(2)
Cl(1) Ru(1) N(3) N(4) -31(3)
Cl(1) Ru(1) N(3) C(1) 153(2)
N(3) Ru(1) Cl(1) Ru(2) -135(3)
Cl(1) Ru(1) N(5) N(6) -130.3(5)
Cl(1) Ru(1) N(5) C(4) 53.8(7)
N(5) Ru(1) Cl(1) Ru(2) -119.3(2)
Cl(1) Ru(1) N(7) N(8) 134.5(4)
Cl(1) Ru(1) N(7) C(7) -46.1(6)
N(7) Ru(1) Cl(1) Ru(2) 153.76(17)
Cl(1) Ru(1) N(15) N(16) 20.4(4)
Cl(1) Ru(1) N(15) C(19) -146.7(5)
N(15) Ru(1) Cl(1) Ru(2) -33.18(16)
N(1) Ru(1) N(3) N(4) 129.7(7)
N(1) Ru(1) N(3) C(1) -46.3(11)
N(3) Ru(1) N(1) O(1) -45(4)
N(1) Ru(1) N(5) N(6) 24(2)
N(1) Ru(1) N(5) C(4) -152(2)
N(5) Ru(1) N(1) O(1) -21(6)
N(1) Ru(1) N(7) N(8) -128.6(5)
N(1) Ru(1) N(7) C(7) 50.7(6)
N(7) Ru(1) N(1) O(1) 43(4)
N(1) Ru(1) N(15) N(16) -76.1(5)
N(1) Ru(1) N(15) C(19) 116.7(6)
N(15) Ru(1) N(1) O(1) -138(4)
N(3) Ru(1) N(5) N(6) 48.5(5)
N(3) Ru(1) N(5) C(4) -127.4(8)
N(5) Ru(1) N(3) N(4) -46.6(6)
N(5) Ru(1) N(3) C(1) 137.4(11)
N(3) Ru(1) N(7) N(8) -41.4(4)
N(3) Ru(1) N(7) C(7) 137.9(6)
N(7) Ru(1) N(3) N(4) 40.5(6)
N(7) Ru(1) N(3) C(1) -135.5(11)
N(3) Ru(1) N(15) N(16) -163.7(4)
N(3) Ru(1) N(15) C(19) 29.1(6)
N(15) Ru(1) N(3) N(4) -132.4(6)
N(15) Ru(1) N(3) C(1) 51.6(11)
N(5) Ru(1) N(7) N(8) 43.4(4)
N(5) Ru(1) N(7) C(7) -137.3(6)
N(7) Ru(1) N(5) N(6) -39.8(5)
N(7) Ru(1) N(5) C(4) 144.3(8)
N(5) Ru(1) N(15) N(16) 111.8(4)
N(5) Ru(1) N(15) C(19) -55.3(5)
N(15) Ru(1) N(5) N(6) 142.5(5)
N(15) Ru(1) N(5) C(4) -33.4(7)
N(7) Ru(1) N(15) N(16) 93.4(19)
N(7) Ru(1) N(15) C(19) -73.8(19)
N(15) Ru(1) N(7) N(8) 62(2)
N(15) Ru(1) N(7) C(7) -118.9(18)
Cl(1) Ru(2) N(2) O(2) -131(2)
N(2) Ru(2) Cl(1) Ru(1) -62.4(2)
Cl(1) Ru(2) N(9) N(10) 58(2)
Cl(1) Ru(2) N(9) C(10) -133(2)
N(9) Ru(2) Cl(1) Ru(1) 112(2)
Cl(1) Ru(2) N(11) N(12) 138.3(6)
Cl(1) Ru(2) N(11) C(13) -33.4(8)
N(11) Ru(2) Cl(1) Ru(1) 124.1(2)
Cl(1) Ru(2) N(13) N(14) -139.9(4)
Cl(1) Ru(2) N(13) C(16) 43.5(5)
N(13) Ru(2) Cl(1) Ru(1) -152.63(19)
Cl(1) Ru(2) N(16) N(15) -31.3(4)
Cl(1) Ru(2) N(16) C(21) 148.2(5)
N(16) Ru(2) Cl(1) Ru(1) 35.32(18)
N(2) Ru(2) N(9) N(10) -127.6(7)
N(2) Ru(2) N(9) C(10) 41.1(8)
N(9) Ru(2) N(2) O(2) 49(2)
N(2) Ru(2) N(11) N(12) 7(2)
N(2) Ru(2) N(11) C(13) -164.5(18)
N(11) Ru(2) N(2) O(2) -0(3)
N(2) Ru(2) N(13) N(14) 124.3(5)
N(2) Ru(2) N(13) C(16) -52.2(6)
N(13) Ru(2) N(2) O(2) -38(2)
N(2) Ru(2) N(16) N(15) 63.9(4)
N(2) Ru(2) N(16) C(21) -116.5(5)
N(16) Ru(2) N(2) O(2) 142(2)
N(9) Ru(2) N(11) N(12) -42.8(6)
N(9) Ru(2) N(11) C(13) 145.5(9)
N(11) Ru(2) N(9) N(10) 45.9(7)
N(11) Ru(2) N(9) C(10) -145.4(8)
N(9) Ru(2) N(13) N(14) 35.2(5)
N(9) Ru(2) N(13) C(16) -141.3(6)
N(13) Ru(2) N(9) N(10) -37.6(7)
N(13) Ru(2) N(9) C(10) 131.1(8)
N(9) Ru(2) N(16) N(15) 153.4(4)
N(9) Ru(2) N(16) C(21) -27.0(5)
N(16) Ru(2) N(9) N(10) 134.4(7)
N(16) Ru(2) N(9) C(10) -56.9(8)
N(11) Ru(2) N(13) N(14) -50.4(5)
N(11) Ru(2) N(13) C(16) 133.1(6)
N(13) Ru(2) N(11) N(12) 45.2(6)
N(13) Ru(2) N(11) C(13) -126.5(8)
N(11) Ru(2) N(16) N(15) -121.3(4)
N(11) Ru(2) N(16) C(21) 58.3(5)
N(16) Ru(2) N(11) N(12) -135.6(6)
N(16) Ru(2) N(11) C(13) 52.7(8)
N(13) Ru(2) N(16) N(15) -115.5(18)
N(13) Ru(2) N(16) C(21) 64.1(18)
N(16) Ru(2) N(13) N(14) -56.3(19)
N(16) Ru(2) N(13) C(16) 127.2(17)
Ru(1) N(3) N(4) C(3) -177.2(8)
Ru(1) N(3) N(4) B(1) 2.3(11)
Ru(1) N(3) C(1) C(2) 175.9(8)
N(4) N(3) C(1) C(2) -0.3(10)
C(1) N(3) N(4) C(3) -0.2(8)
C(1) N(3) N(4) B(1) 179.3(10)
N(3) N(4) C(3) C(2) 0.7(15)
N(3) N(4) B(1) N(6) 57.5(11)
N(3) N(4) B(1) N(8) -59.9(11)
C(3) N(4) B(1) N(6) -123.2(14)
C(3) N(4) B(1) N(8) 119.5(13)
B(1) N(4) C(3) C(2) -178.7(12)
Ru(1) N(5) N(6) C(6) 179.1(5)
Ru(1) N(5) N(6) B(1) -3.8(10)
Ru(1) N(5) C(4) C(5) -179.5(6)
N(6) N(5) C(4) C(5) 4.3(9)
C(4) N(5) N(6) C(6) -4.0(9)
C(4) N(5) N(6) B(1) 173.0(8)
N(5) N(6) C(6) C(5) 2.2(10)
N(5) N(6) B(1) N(4) -56.0(10)
N(5) N(6) B(1) N(8) 60.1(10)
C(6) N(6) B(1) N(4) 120.1(10)
C(6) N(6) B(1) N(8) -123.8(9)
B(1) N(6) C(6) C(5) -174.3(10)
Ru(1) N(7) N(8) C(9) -178.4(4)
Ru(1) N(7) N(8) B(1) -2.8(7)
Ru(1) N(7) C(7) C(8) 179.2(5)
N(8) N(7) C(7) C(8) -1.4(7)
C(7) N(7) N(8) C(9) 2.1(7)
C(7) N(7) N(8) B(1) 177.7(6)
N(7) N(8) C(9) C(8) -1.9(8)
N(7) N(8) B(1) N(4) 59.5(8)
N(7) N(8) B(1) N(6) -55.9(8)
C(9) N(8) B(1) N(4) -126.0(8)
C(9) N(8) B(1) N(6) 118.6(9)
B(1) N(8) C(9) C(8) -176.8(7)
Ru(2) N(9) N(10) C(12) 172.7(7)
Ru(2) N(9) N(10) B(2) -4.4(11)
Ru(2) N(9) C(10) C(11) -171.6(7)
N(10) N(9) C(10) C(11) -1.5(11)
C(10) N(9) N(10) C(12) 1.7(11)
C(10) N(9) N(10) B(2) -175.3(8)
N(9) N(10) C(12) C(11) -1.3(12)
N(9) N(10) B(2) N(12) -55.1(12)
N(9) N(10) B(2) N(14) 61.1(9)
C(12) N(10) B(2) N(12) 128.6(11)
C(12) N(10) B(2) N(14) -115.3(11)
B(2) N(10) C(12) C(11) 175.2(10)
Ru(2) N(11) N(12) C(15) -174.8(7)
Ru(2) N(11) N(12) B(2) -1.8(11)
Ru(2) N(11) C(13) C(14) 173.5(7)
N(12) N(11) C(13) C(14) 1.1(11)
C(13) N(11) N(12) C(15) -1.1(11)
C(13) N(11) N(12) B(2) 172.0(9)
N(11) N(12) C(15) C(14) 0.7(12)
N(11) N(12) B(2) N(10) 58.2(12)
N(11) N(12) B(2) N(14) -55.4(10)
C(15) N(12) B(2) N(10) -130.7(11)
C(15) N(12) B(2) N(14) 115.7(12)
B(2) N(12) C(15) C(14) -171.4(11)
Ru(2) N(13) N(14) C(18) -177.7(4)
Ru(2) N(13) N(14) B(2) 10.5(8)
Ru(2) N(13) C(16) C(17) 176.5(4)
N(14) N(13) C(16) C(17) -0.3(7)
C(16) N(13) N(14) C(18) -0.5(7)
C(16) N(13) N(14) B(2) -172.2(6)
N(13) N(14) C(18) C(17) 1.1(8)
N(13) N(14) B(2) N(10) -64.6(8)
N(13) N(14) B(2) N(12) 50.3(9)
C(18) N(14) B(2) N(10) 125.6(8)
C(18) N(14) B(2) N(12) -119.4(8)
B(2) N(14) C(18) C(17) 171.7(7)
Ru(1) N(15) N(16) Ru(2) 8.3(6)
Ru(1) N(15) N(16) C(21) -171.4(4)
Ru(1) N(15) C(19) C(20) 172.5(4)
N(16) N(15) C(19) C(20) 3.8(7)
C(19) N(15) N(16) Ru(2) 177.5(4)
C(19) N(15) N(16) C(21) -2.1(6)
Ru(2) N(16) C(21) C(20) -179.9(3)
N(15) N(16) C(21) C(20) -0.3(7)
N(3) C(1) C(2) C(3) 0.8(15)
C(1) C(2) C(3) N(4) -0.9(17)
N(5) C(4) C(5) C(6) -2.8(10)
C(4) C(5) C(6) N(6) 0.2(8)
N(7) C(7) C(8) C(9) 0.2(7)
C(7) C(8) C(9) N(8) 1.0(9)
N(9) C(10) C(11) C(12) 0.7(12)
C(10) C(11) C(12) N(10) 0.3(10)
N(11) C(13) C(14) C(15) -0.7(12)
C(13) C(14) C(15) N(12) -0.0(12)
N(13) C(16) C(17) C(18) 1.0(8)
C(16) C(17) C(18) N(14) -1.2(8)
N(15) C(19) C(20) C(21) -3.8(8)
C(19) C(20) C(21) N(16) 2.5(8)
O(1) N(1) N(2) O(2) -0.3(7)
